data_7246878
loop_
_publ_author_name
'Yousri, Amal'
'Haukka, Matti'
'Abu-Youssef, Morsy A. M.'
'Salah Ayoup, Mohammed'
'Ismail, Magda M. F.'
'El Menofy, Nagwan G.'
'Soliman, Saied M.'
'Barakat, Assem'
'Amombo Noa, Francoise M.'
'\"Ohrstr\"om, Lars'

_publ_section_title
;
 Synthesis, structure diversity, and antimicrobial studies of Ag(i)
 complexes with quinoline-type ligands
;
_journal_issue 27
_journal_name_full CrystEngComm
_journal_page_first 3922
_journal_page_last 3930
_journal_paper_doi 10.1039/D3CE00417A
_journal_volume 25
_journal_year 2023
_chemical_formula_moiety 'C18 H12 Ag N4 O4, B F4'
_chemical_formula_sum 'C18 H12 Ag B F4 N4 O4'
_chemical_formula_weight 543.00
_space_group_crystal_system monoclinic
_space_group_IT_number 15
_space_group_name_Hall '-C 2yc'
_space_group_name_H-M_alt 'C 1 2/c 1'
_atom_sites_solution_hydrogens geom
_audit_creation_method SHELXL-2019/2
_audit_update_record
;
2023-03-06 deposited with the CCDC.	2023-06-15 downloaded from the CCDC.
;
_cell_angle_alpha 90
_cell_angle_beta 101.124(2)
_cell_angle_gamma 90
_cell_formula_units_Z 4
_cell_length_a 9.8173(4)
_cell_length_b 12.9566(6)
_cell_length_c 14.7156(4)
_cell_measurement_reflns_used 31846
_cell_measurement_temperature 170(2)
_cell_measurement_theta_max 29.58
_cell_measurement_theta_min 1.00
_cell_volume 1836.64(12)
_computing_cell_refinement 'Denzo/Scalepack (Otwinowski & Minor, 1997)'
_computing_data_collection 'Collect (Bruker AXS BV, 1997-2008)'
_computing_data_reduction 'Denzo/Scalepack (Otwinowski & Minor, 1997)'
_computing_molecular_graphics 'CrystaMaker (CrystalMaker Software ltd., 2022)'
_computing_publication_material 'SHELXL-2019/2 (Sheldrick, 2019)'
_computing_structure_refinement 'SHELXL-2019/2 (Sheldrick, 2019)'
_computing_structure_solution 'SHELXT (Sheldrick, 2018)'
_diffrn_ambient_temperature 170(2)
_diffrn_detector_area_resol_mean 16
_diffrn_measured_fraction_theta_full 0.993
_diffrn_measured_fraction_theta_max 0.979
_diffrn_measurement_device '\k-geometry diffractometer'
_diffrn_measurement_device_type 'Bruker KAPPA APEX II CCD'
_diffrn_measurement_method '\f scans and \w scans with \k offset'
_diffrn_radiation_monochromator 'horizontally mounted graphite crystal'
_diffrn_radiation_type MoK\a
_diffrn_radiation_wavelength 0.71073
_diffrn_reflns_av_R_equivalents 0.0265
_diffrn_reflns_av_unetI/netI 0.0221
_diffrn_reflns_Laue_measured_fraction_full 0.993
_diffrn_reflns_Laue_measured_fraction_max 0.979
_diffrn_reflns_limit_h_max 13
_diffrn_reflns_limit_h_min -13
_diffrn_reflns_limit_k_max 17
_diffrn_reflns_limit_k_min -16
_diffrn_reflns_limit_l_max 20
_diffrn_reflns_limit_l_min -20
_diffrn_reflns_number 14574
_diffrn_reflns_point_group_measured_fraction_full 0.993
_diffrn_reflns_point_group_measured_fraction_max 0.979
_diffrn_reflns_theta_full 25.242
_diffrn_reflns_theta_max 29.699
_diffrn_reflns_theta_min 2.635
_diffrn_source 'sealed X-Ray tube'
_exptl_absorpt_coefficient_mu 1.175
_exptl_absorpt_correction_T_max 0.7459
_exptl_absorpt_correction_T_min 0.6792
_exptl_absorpt_correction_type multi-scan
_exptl_absorpt_process_details
;
SADABS-2012/1 (Bruker, 2012)
Additional spherical absorption correction applied with mu*r =  0.2000
Lambda/2 correction factor = 0.0015
;
_exptl_crystal_colour colourless
_exptl_crystal_density_diffrn 1.964
_exptl_crystal_description block
_exptl_crystal_F_000 1072
_exptl_crystal_size_max 0.237
_exptl_crystal_size_mid 0.202
_exptl_crystal_size_min 0.122
_refine_diff_density_max 0.501
_refine_diff_density_min -0.399
_refine_diff_density_rms 0.067
_refine_ls_extinction_method none
_refine_ls_goodness_of_fit_ref 1.115
_refine_ls_hydrogen_treatment constr
_refine_ls_matrix_type full
_refine_ls_number_parameters 146
_refine_ls_number_reflns 2566
_refine_ls_number_restraints 0
_refine_ls_restrained_S_all 1.115
_refine_ls_R_factor_all 0.0350
_refine_ls_R_factor_gt 0.0295
_refine_ls_shift/su_max 0.000
_refine_ls_shift/su_mean 0.000
_refine_ls_structure_factor_coef Fsqd
_refine_ls_weighting_details 'w=1/[\s^2^(Fo^2^)+(0.0267P)^2^+2.7313P] where P=(Fo^2^+2Fc^2^)/3'
_refine_ls_weighting_scheme calc
_refine_ls_wR_factor_gt 0.0671
_refine_ls_wR_factor_ref 0.0697
_reflns_Friedel_coverage 0.000
_reflns_number_gt 2316
_reflns_number_total 2566
_reflns_threshold_expression 'I > 2\s(I)'
_cod_data_source_file d3ce00417a2.cif
_cod_data_source_block am2
_cod_depositor_comments 'Adding full bibliography for 7246878--7246879.cif.'
_cod_original_sg_symbol_H-M 'C 2/c'
_cod_database_code 7246878
_shelx_shelxl_version_number 2019/2
_shelx_space_group_comment
;
The symmetry employed for this shelxl refinement is uniquely defined
by the following loop, which should always be used as a source of
symmetry information in preference to the above space-group names.
They are only intended as comments.
;
_shelx_estimated_absorpt_t_min 0.768
_shelx_estimated_absorpt_t_max 0.870

loop_
_space_group_symop_operation_xyz
'x, y, z'
'-x, y, -z+1/2'
'x+1/2, y+1/2, z'
'-x+1/2, y+1/2, -z+1/2'
'-x, -y, -z'
'x, -y, z-1/2'
'-x+1/2, -y+1/2, -z'
'x+1/2, -y+1/2, z-1/2'

loop_
_atom_site_label
_atom_site_type_symbol
_atom_site_fract_x
_atom_site_fract_y
_atom_site_fract_z
_atom_site_U_iso_or_equiv
_atom_site_adp_type
_atom_site_occupancy
_atom_site_site_symmetry_order
_atom_site_calc_flag
_atom_site_refinement_flags_posn
_atom_site_refinement_flags_adp
_atom_site_refinement_flags_occupancy
_atom_site_disorder_assembly
_atom_site_disorder_group
Ag1 Ag 0.500000 0.66309(2) 0.750000 0.03667(9) Uani 1 2 d S T P . .
O1 O 0.15977(15) 0.63652(12) 0.23143(10) 0.0346(3) Uani 1 1 d . . . . .
O2 O 0.34147(16) 0.53770(11) 0.25895(9) 0.0333(3) Uani 1 1 d . . . . .
N1 N 0.50452(18) 0.65070(11) 0.60521(10) 0.0262(3) Uani 1 1 d . . . . .
N2 N 0.25397(16) 0.59264(12) 0.28440(10) 0.0242(3) Uani 1 1 d . . . . .
C1 C 0.6249(2) 0.65492(14) 0.57797(14) 0.0294(4) Uani 1 1 d . . . . .
H1 H 0.706486 0.667280 0.623045 0.035 Uiso 1 1 calc R U . . .
C2 C 0.6374(2) 0.64194(15) 0.48541(14) 0.0282(4) Uani 1 1 d . . . . .
H2 H 0.726287 0.644778 0.468985 0.034 Uiso 1 1 calc R U . . .
C3 C 0.52179(19) 0.62519(13) 0.41877(12) 0.0229(3) Uani 1 1 d . . . . .
H3 H 0.529302 0.617435 0.355731 0.027 Uiso 1 1 calc R U . . .
C4 C 0.39106(18) 0.61958(12) 0.44498(11) 0.0192(3) Uani 1 1 d . . . . .
C5 C 0.26066(18) 0.60565(13) 0.38425(11) 0.0212(3) Uani 1 1 d . . . . .
C6 C 0.13688(19) 0.60256(14) 0.41368(13) 0.0266(4) Uani 1 1 d . . . . .
H6 H 0.052269 0.594115 0.370474 0.032 Uiso 1 1 calc R U . . .
C7 C 0.1366(2) 0.61203(15) 0.50879(14) 0.0296(4) Uani 1 1 d . . . . .
H7 H 0.051470 0.608060 0.530229 0.036 Uiso 1 1 calc R U . . .
C8 C 0.2580(2) 0.62693(14) 0.57062(13) 0.0274(4) Uani 1 1 d . . . . .
H8 H 0.256321 0.633780 0.634668 0.033 Uiso 1 1 calc R U . . .
C9 C 0.38573(19) 0.63227(13) 0.54055(11) 0.0214(3) Uani 1 1 d . . . . .
F1 F 0.38918(13) 0.78191(11) 0.26228(10) 0.0414(3) Uani 1 1 d . . . . .
B1 B 0.500000 0.8424(2) 0.250000 0.0277(6) Uani 1 2 d S T P . .
F2 F 0.5422(2) 0.90089(19) 0.32802(17) 0.0994(9) Uani 1 1 d . . . . .

loop_
_atom_site_aniso_label
_atom_site_aniso_U_11
_atom_site_aniso_U_22
_atom_site_aniso_U_33
_atom_site_aniso_U_23
_atom_site_aniso_U_13
_atom_site_aniso_U_12
Ag1 0.06075(17) 0.03189(13) 0.01351(11) 0.000 -0.00246(9) 0.000
O1 0.0320(7) 0.0398(8) 0.0254(7) 0.0066(6) -0.0109(6) -0.0023(6)
O2 0.0460(8) 0.0312(7) 0.0220(6) -0.0063(5) 0.0044(6) 0.0041(6)
N1 0.0364(9) 0.0224(7) 0.0162(7) 0.0004(5) -0.0036(6) -0.0010(6)
N2 0.0280(8) 0.0234(7) 0.0177(7) -0.0007(5) -0.0041(6) -0.0041(6)
C1 0.0309(9) 0.0261(9) 0.0255(9) 0.0015(7) -0.0086(7) -0.0031(7)
C2 0.0242(9) 0.0270(9) 0.0318(10) 0.0019(7) 0.0013(7) -0.0020(7)
C3 0.0268(8) 0.0215(8) 0.0200(8) 0.0006(6) 0.0036(6) -0.0004(6)
C4 0.0255(8) 0.0143(7) 0.0163(7) 0.0005(5) -0.0002(6) 0.0003(6)
C5 0.0261(8) 0.0184(7) 0.0169(7) -0.0001(6) -0.0009(6) 0.0002(6)
C6 0.0229(8) 0.0230(8) 0.0314(9) 0.0009(7) -0.0010(7) 0.0009(7)
C7 0.0271(9) 0.0280(9) 0.0360(10) 0.0031(8) 0.0115(8) 0.0014(7)
C8 0.0383(10) 0.0226(8) 0.0231(8) 0.0018(7) 0.0106(7) 0.0024(7)
C9 0.0301(9) 0.0167(7) 0.0160(7) 0.0010(6) 0.0009(6) 0.0016(6)
F1 0.0334(6) 0.0442(7) 0.0466(7) 0.0050(6) 0.0080(5) -0.0095(5)
B1 0.0278(14) 0.0217(13) 0.0357(16) 0.000 0.0118(12) 0.000
F2 0.0690(12) 0.1120(17) 0.1278(18) -0.0945(15) 0.0455(12) -0.0395(11)

loop_
_atom_type_symbol
_atom_type_description
_atom_type_scat_dispersion_real
_atom_type_scat_dispersion_imag
_atom_type_scat_source
C C 0.0033 0.0016 'International Tables Vol C Tables 4.2.6.8 and 6.1.1.4'
H H 0.0000 0.0000 'International Tables Vol C Tables 4.2.6.8 and 6.1.1.4'
N N 0.0061 0.0033 'International Tables Vol C Tables 4.2.6.8 and 6.1.1.4'
O O 0.0106 0.0060 'International Tables Vol C Tables 4.2.6.8 and 6.1.1.4'
F F 0.0171 0.0103 'International Tables Vol C Tables 4.2.6.8 and 6.1.1.4'
B B 0.0013 0.0007 'International Tables Vol C Tables 4.2.6.8 and 6.1.1.4'
Ag Ag -0.8971 1.1015 'International Tables Vol C Tables 4.2.6.8 and 6.1.1.4'

loop_
_geom_angle_atom_site_label_1
_geom_angle_atom_site_label_2
_geom_angle_atom_site_label_3
_geom_angle
_geom_angle_site_symmetry_1
_geom_angle_site_symmetry_3
_geom_angle_publ_flag
N1 Ag1 N1 171.42(8) . 2_656 ?
C1 N1 C9 119.08(16) . . ?
C1 N1 Ag1 119.32(12) . . ?
C9 N1 Ag1 121.49(13) . . ?
O1 N2 O2 124.06(16) . . ?
O1 N2 C5 117.71(16) . . ?
O2 N2 C5 118.22(14) . . ?
N1 C1 C2 122.81(17) . . ?
N1 C1 H1 118.6 . . ?
C2 C1 H1 118.6 . . ?
C3 C2 C1 120.01(18) . . ?
C3 C2 H2 120.0 . . ?
C1 C2 H2 120.0 . . ?
C2 C3 C4 119.03(16) . . ?
C2 C3 H3 120.5 . . ?
C4 C3 H3 120.5 . . ?
C3 C4 C5 126.13(15) . . ?
C3 C4 C9 118.14(15) . . ?
C5 C4 C9 115.70(16) . . ?
C6 C5 C4 123.44(16) . . ?
C6 C5 N2 116.29(15) . . ?
C4 C5 N2 120.26(15) . . ?
C5 C6 C7 119.05(17) . . ?
C5 C6 H6 120.5 . . ?
C7 C6 H6 120.5 . . ?
C8 C7 C6 120.42(17) . . ?
C8 C7 H7 119.8 . . ?
C6 C7 H7 119.8 . . ?
C7 C8 C9 120.82(17) . . ?
C7 C8 H8 119.6 . . ?
C9 C8 H8 119.6 . . ?
N1 C9 C8 118.55(16) . . ?
N1 C9 C4 120.93(16) . . ?
C8 C9 C4 120.52(16) . . ?
F2 B1 F2 112.9(3) 2_655 . ?
F2 B1 F1 107.73(11) 2_655 . ?
F2 B1 F1 108.83(11) . . ?
F2 B1 F1 108.83(11) 2_655 2_655 ?
F2 B1 F1 107.73(11) . 2_655 ?
F1 B1 F1 110.8(2) . 2_655 ?

loop_
_geom_bond_atom_site_label_1
_geom_bond_atom_site_label_2
_geom_bond_distance
_geom_bond_site_symmetry_2
_geom_bond_publ_flag
Ag1 N1 2.1458(16) . yes
Ag1 N1 2.1458(16) 2_656 ?
O1 N2 1.228(2) . yes
O2 N2 1.228(2) . yes
N1 C1 1.320(3) . yes
N1 C9 1.376(2) . yes
N2 C5 1.468(2) . yes
C1 C2 1.401(3) . ?
C1 H1 0.9500 . ?
C2 C3 1.367(3) . ?
C2 H2 0.9500 . ?
C3 C4 1.411(2) . ?
C3 H3 0.9500 . ?
C4 C5 1.424(2) . ?
C4 C9 1.427(2) . ?
C5 C6 1.367(3) . ?
C6 C7 1.405(3) . ?
C6 H6 0.9500 . ?
C7 C8 1.367(3) . ?
C7 H7 0.9500 . ?
C8 C9 1.409(3) . ?
C8 H8 0.9500 . ?
F1 B1 1.381(2) . yes
B1 F2 1.371(2) 2_655 ?
B1 F2 1.371(2) . yes

loop_
_geom_torsion_atom_site_label_1
_geom_torsion_atom_site_label_2
_geom_torsion_atom_site_label_3
_geom_torsion_atom_site_label_4
_geom_torsion
_geom_torsion_site_symmetry_1
_geom_torsion_site_symmetry_2
_geom_torsion_site_symmetry_3
_geom_torsion_site_symmetry_4
_geom_torsion_publ_flag
C9 N1 C1 C2 0.4(3) . . . . ?
Ag1 N1 C1 C2 176.50(14) . . . . ?
N1 C1 C2 C3 0.7(3) . . . . ?
C1 C2 C3 C4 -1.0(3) . . . . ?
C2 C3 C4 C5 178.04(17) . . . . ?
C2 C3 C4 C9 0.3(2) . . . . ?
C3 C4 C5 C6 -178.86(17) . . . . ?
C9 C4 C5 C6 -1.1(2) . . . . ?
C3 C4 C5 N2 1.8(3) . . . . ?
C9 C4 C5 N2 179.55(14) . . . . ?
O1 N2 C5 C6 41.1(2) . . . . ?
O2 N2 C5 C6 -137.96(17) . . . . ?
O1 N2 C5 C4 -139.44(17) . . . . ?
O2 N2 C5 C4 41.5(2) . . . . ?
C4 C5 C6 C7 -0.9(3) . . . . ?
N2 C5 C6 C7 178.47(16) . . . . ?
C5 C6 C7 C8 1.8(3) . . . . ?
C6 C7 C8 C9 -0.5(3) . . . . ?
C1 N1 C9 C8 179.38(16) . . . . ?
Ag1 N1 C9 C8 3.3(2) . . . . ?
C1 N1 C9 C4 -1.1(2) . . . . ?
Ag1 N1 C9 C4 -177.15(12) . . . . ?
C7 C8 C9 N1 177.93(17) . . . . ?
C7 C8 C9 C4 -1.6(3) . . . . ?
C3 C4 C9 N1 0.8(2) . . . . ?
C5 C4 C9 N1 -177.21(15) . . . . ?
C3 C4 C9 C8 -179.72(16) . . . . ?
C5 C4 C9 C8 2.3(2) . . . . ?
